data_2002066
loop_
_publ_author_name
'Soriano-Garc\'ia, M.'

_publ_section_title
;
 Refinement of the structure of
 <i>N</i>-acetyl-<small>L</small>-tyrosine ethyl ester monohydrate
;
_journal_issue 1
_journal_name_full 'Acta Crystallographica Section C'
_journal_page_first 96
_journal_page_last 97
_journal_paper_doi 10.1107/S0108270192004724
_journal_volume 49
_journal_year 1993
_chemical_formula_sum 'C13 H19 N O5'
_chemical_formula_weight 269.3
_symmetry_cell_setting orthorhombic
_symmetry_space_group_name_Hall 'P 2ac 2ab'
_symmetry_space_group_name_H-M 'P 21 21 21'
_cell_angle_alpha 90
_cell_angle_beta 90
_cell_angle_gamma 90
_cell_formula_units_Z 4
_cell_length_a 7.3830(10)
_cell_length_b 13.134(5)
_cell_length_c 14.510
_cell_volume 1407.0(6)
_diffrn_radiation_type Cu
_diffrn_radiation_wavelength 1.5418
_exptl_absorpt_coefficient_mu 0.778
_exptl_crystal_density_diffrn 1.27
_exptl_crystal_F_000 576
_cod_data_source_file ka1001.cif
_cod_data_source_block ka1001a
_cod_original_cell_volume 1407(2)
_cod_original_formula_sum 'C13 H19 N1 O5'
_cod_database_code 2002066

loop_
_atom_site_label
_atom_site_fract_x
_atom_site_fract_y
_atom_site_fract_z
_atom_site_U_iso_or_equiv
N(1) .2730(5) .9809(3) .8387(2) .0440(10)
O(1) -.0289(6) 1.4403(3) .8228(2) .0660(10)
O(2) .2151(7) .7969(2) .9254(2) .0730(10)
O(3) .1893(5) .8726(2) 1.0611(2) .0600(10)
O(4) .5654(4) .9654(3) .8800(2) .0600(10)
O(5) .1449(5) .5733(2) .9340(2) .0650(10)
C(1) -.0140(7) 1.3416(3) .8542(3) .0490(10)
C(2) .0876(7) 1.3146(3) .9298(3) .0510(10)
C(3) .0975(7) 1.2139(3) .9561(3) .0530(10)
C(4) .0057(6) 1.1374(3) .9088(3) .0430(10)
C(5) -.0987(7) 1.1666(3) .8345(3) .058(2)
C(6) -.1089(7) 1.2669(3) .8062(3) .060(2)
C(7) .0170(6) 1.0259(3) .9386(3) .0490(10)
C(8) .2055(6) .9804(3) .9328(3) .0410(10)
C(9) .2053(6) .8728(3) .9709(3) .0450(10)
C(10) .1854(11) .7742(4) 1.1083(3) .074(2)
C(11) .1665(17) .7861(5) 1.2026(4) .127(4)
C(12) .4491(6) .9697(3) .8198(3) .0500(10)
C(13) .5000(9) .9619(4) .7195(3) .070(2)
H(1) .180(8) .972(4) .795(4) ?
H(1a) .025(8) 1.474(4) .849(4) ?
H(5a) .111(7) .562(4) .991(4) ?
H(5b) .127(7) .628(4) .933(3) ?
H(2) .1514 1.3657 .9642 ?
H(3) .1699 1.1959 1.0086 ?
H(5) -.1662 1.1159 .8015 ?
H(6) -.1812 1.2850 .7538 ?
H(7a) -.0620 .9868 .8998 ?
H(7b) -.0235 1.0212 1.0014 ?
H(8) .2850 1.0219 .9693 ?
H(10a) .2964 .7386 1.0960 ?
H(10b) .0852 .7351 1.0854 ?
H(11a) .2387 .8426 1.2228 ?
H(11b) .2060 .7252 1.2332 ?
H(11c) .0416 .7987 1.2171 ?
H(13a) .5075 1.0289 .6933 ?
H(13b) .4097 .9231 .6873 ?
H(13c) .6152 .9285 .7139 ?

loop_
_geom_angle_atom_site_label_1
_geom_angle_atom_site_label_2
_geom_angle_atom_site_label_3
_geom_angle
C(8) N(1) C(12) 121.8(4)
O(1) C(1) C(2) 123.3(4)
C(2) C(1) C(6) 119.4(4)
C(2) C(3) C(4) 122.1(4)
C(3) C(4) C(7) 121.7(4)
C(4) C(5) C(6) 121.8(4)
C(4) C(7) C(8) 114.3(4)
N(1) C(8) C(9) 110.3(3)
O(2) C(9) O(3) 123.6(4)
O(3) C(9) C(8) 111.4(3)
N(1) C(12) O(4) 122.7(4)
O(4) C(12) C(13) 120.7(4)
C(9) O(3) C(10) 118.0(3)
O(1) C(1) C(6) 117.3(4)
C(1) C(2) C(3) 119.8(4)
C(3) C(4) C(5) 117.1(4)
C(5) C(4) C(7) 121.2(4)
C(1) C(6) C(5) 119.8(4)
N(1) C(8) C(7) 111.5(3)
C(7) C(8) C(9) 110.2(3)
O(2) C(9) C(8) 125.0(4)
O(3) C(10) C(11) 111.4(4)
N(1) C(12) C(13) 116.7(4)

loop_
_geom_bond_atom_site_label_1
_geom_bond_atom_site_label_2
_geom_bond_distance
N(1) C(8) 1.453(5)
O(1) C(1) 1.378(5)
O(3) C(9) 1.314(5)
O(4) C(12) 1.226(6)
C(1) C(6) 1.392(6)
C(3) C(4) 1.393(6)
C(4) C(7) 1.528(6)
C(7) C(8) 1.517(6)
C(10) C(11) 1.384(8)
N(1) C(12) 1.337(6)
O(2) C(9) 1.197(5)
O(3) C(10) 1.464(5)
C(1) C(2) 1.376(6)
C(2) C(3) 1.378(6)
C(4) C(5) 1.380(6)
C(5) C(6) 1.381(6)
C(8) C(9) 1.518(5)
C(12) C(13) 1.507(7)
